data_7118860
loop_
_publ_author_name
'Feng, Sisi'
'Jia, Fei'
'Lu, Liping'
'Li, Zhongping'
'Zhang, Shuo'

_publ_section_title
;
 An unusual 32-membered copper(ii) metallomacrocube based on a Cu4O3X
 cubic core: photocatalytic, electrocatalytic, and magnetic properties.
;
_journal_issue 23
_journal_name_full 'Chemical communications (Cambridge, England)'
_journal_page_first 4294
_journal_page_last 4297
_journal_paper_doi 10.1039/c6cc00399k
_journal_volume 52
_journal_year 2016
_chemical_formula_sum 'C232.5 H275.5 Cl8 Cu32 N67.5 O57'
_chemical_formula_weight 7244.69
_space_group_crystal_system trigonal
_space_group_IT_number 148
_space_group_name_Hall '-R 3'
_space_group_name_H-M_alt 'R -3 :H'
_symmetry_space_group_name_Hall '-R 3'
_symmetry_space_group_name_H-M 'R -3 :H'
_atom_sites_solution_hydrogens mixed
_audit_creation_method SHELXL-2014/7
_audit_update_record
;
2016-02-19 deposited with the CCDC.
2016-02-26 downloaded from the CCDC.
;
_cell_angle_alpha 90
_cell_angle_beta 90
_cell_angle_gamma 120
_cell_formula_units_Z 3
_cell_length_a 23.108(3)
_cell_length_b 23.108(3)
_cell_length_c 56.327(11)
_cell_measurement_reflns_used 28664
_cell_measurement_temperature 100(2)
_cell_measurement_theta_max 29.11
_cell_measurement_theta_min 1.79
_cell_volume 26048(7)
_computing_cell_refinement 'HKL SCALEPACK (Otwinowski & Minor 1997)'
_computing_data_collection mar555
_computing_data_reduction 'HKL 2000 (Otwinowski & Minor 1997)'
_computing_structure_refinement 'SHELXL-2014/7 (Sheldrick, 2014)'
_computing_structure_solution 'SHELXS-97 (Sheldrick, 2008)'
_diffrn_ambient_temperature 100(2)
_diffrn_measured_fraction_theta_full 0.986
_diffrn_measured_fraction_theta_max 0.986
_diffrn_measurement_device_type mar555
_diffrn_measurement_method 'oscillation mode'
_diffrn_radiation_type synchrotron
_diffrn_radiation_wavelength 0.720
_diffrn_reflns_av_R_equivalents 0.0662
_diffrn_reflns_av_unetI/netI 0.0675
_diffrn_reflns_laue_measured_fraction_full 0.986
_diffrn_reflns_laue_measured_fraction_max 0.986
_diffrn_reflns_limit_h_max 26
_diffrn_reflns_limit_h_min -21
_diffrn_reflns_limit_k_max 27
_diffrn_reflns_limit_k_min -27
_diffrn_reflns_limit_l_max 66
_diffrn_reflns_limit_l_min -36
_diffrn_reflns_number 25675
_diffrn_reflns_point_group_measured_fraction_full 0.986
_diffrn_reflns_point_group_measured_fraction_max 0.986
_diffrn_reflns_theta_full 24.997
_diffrn_reflns_theta_max 24.997
_diffrn_reflns_theta_min 1.791
_diffrn_source 'synchrotron, 3W1A at BSRF'
_exptl_absorpt_coefficient_mu 2.041
_exptl_absorpt_correction_T_max 0.905
_exptl_absorpt_correction_T_min 0.807
_exptl_absorpt_correction_type multi-scan
_exptl_absorpt_process_details '(HKL SCALEPACK; Otwinowski & Minor, 1997)'
_exptl_crystal_colour green
_exptl_crystal_density_diffrn 1.386
_exptl_crystal_density_method 'not measured'
_exptl_crystal_description block
_exptl_crystal_F_000 10996
_exptl_crystal_preparation 'Magnetic properties'
_exptl_crystal_size_max 0.110
_exptl_crystal_size_mid 0.090
_exptl_crystal_size_min 0.050
_refine_diff_density_max 1.046
_refine_diff_density_min -0.880
_refine_diff_density_rms 0.117
_refine_ls_extinction_method none
_refine_ls_goodness_of_fit_ref 0.996
_refine_ls_hydrogen_treatment constr
_refine_ls_matrix_type full
_refine_ls_number_parameters 585
_refine_ls_number_reflns 9668
_refine_ls_number_restraints 213
_refine_ls_restrained_S_all 1.040
_refine_ls_R_factor_all 0.1204
_refine_ls_R_factor_gt 0.0780
_refine_ls_shift/su_max 0.000
_refine_ls_shift/su_mean 0.000
_refine_ls_structure_factor_coef Fsqd
_refine_ls_weighting_details 'w=1/[\s^2^(Fo^2^)+(0.1600P)^2^+0.0214P] where P=(Fo^2^+2Fc^2^)/3'
_refine_ls_weighting_scheme calc
_refine_ls_wR_factor_gt 0.2310
_refine_ls_wR_factor_ref 0.2585
_reflns_Friedel_coverage 0.000
_reflns_number_gt 5135
_reflns_number_total 9668
_reflns_threshold_expression 'I > 2\s(I)'
_cod_data_source_file c6cc00399k2.cif
_cod_data_source_block complex-1
_cod_original_cell_volume 26048(8)
_cod_database_code 7118860
_shelx_shelxl_version_number 2014/7
_shelx_space_group_comment
;
The symmetry employed for this shelxl refinement is uniquely defined
by the following loop, which should always be used as a source of
symmetry information in preference to the above space-group names.
They are only intended as comments.
;
_platon_squeeze_void_probe_radius 1.20

loop_
_space_group_symop_operation_xyz
'x, y, z'
'-y, x-y, z'
'-x+y, -x, z'
'x+2/3, y+1/3, z+1/3'
'-y+2/3, x-y+1/3, z+1/3'
'-x+y+2/3, -x+1/3, z+1/3'
'x+1/3, y+2/3, z+2/3'
'-y+1/3, x-y+2/3, z+2/3'
'-x+y+1/3, -x+2/3, z+2/3'
'-x, -y, -z'
'y, -x+y, -z'
'x-y, x, -z'
'-x+2/3, -y+1/3, -z+1/3'
'y+2/3, -x+y+1/3, -z+1/3'
'x-y+2/3, x+1/3, -z+1/3'
'-x+1/3, -y+2/3, -z+2/3'
'y+1/3, -x+y+2/3, -z+2/3'
'x-y+1/3, x+2/3, -z+2/3'

loop_
_atom_site_label
_atom_site_type_symbol
_atom_site_fract_x
_atom_site_fract_y
_atom_site_fract_z
_atom_site_U_iso_or_equiv
_atom_site_adp_type
_atom_site_occupancy
_atom_site_site_symmetry_order
_atom_site_calc_flag
_atom_site_refinement_flags_posn
_atom_site_refinement_flags_adp
_atom_site_refinement_flags_occupancy
_atom_site_disorder_assembly
_atom_site_disorder_group
Cu1 Cu 0.32335(5) 0.09049(5) 0.00771(2) 0.0622(3) Uani 1 1 d . . . . .
Cu2 Cu 0.25920(5) 0.00056(5) 0.05512(2) 0.0637(3) Uani 1 1 d . . . . .
Cu3 Cu 0.29854(5) 0.15637(5) 0.05511(2) 0.0629(3) Uani 1 1 d . . . . .
Cu4 Cu 0.40998(5) 0.11895(5) 0.05347(2) 0.0757(3) Uani 1 1 d . . . . .
Cu5 Cu 0.02702(5) -0.06394(5) 0.11702(2) 0.0753(3) Uani 1 1 d . . . . .
Cu6 Cu 0.0000 0.0000 0.16141(3) 0.1096(8) Uani 1 3 d S T P . .
Cl1 Cl 0.20672(9) 0.05925(9) 0.02819(3) 0.0606(5) Uani 1 1 d . . . . .
Cl2 Cl 0.0000 0.0000 0.08318(5) 0.0704(9) Uani 1 3 d S T P . .
O1 O 0.3337(3) 0.0352(3) 0.03184(9) 0.0720(14) Uani 1 1 d . . . . .
H1A H 0.3554 0.0167 0.0294 0.108 Uiso 1 1 d R U . . .
O2 O 0.3670(2) 0.1592(3) 0.03316(8) 0.0662(13) Uani 1 1 d . . . . .
H2A H 0.3937 0.1962 0.0280 0.099 Uiso 1 1 d R U . . .
O3 O 0.3178(2) 0.0897(2) 0.06980(9) 0.0630(13) Uani 1 1 d . . . . .
H3A H 0.3238 0.0907 0.0841 0.094 Uiso 1 1 d R U . . .
O4 O 0.49871(17) 0.1580(2) 0.03103(8) 0.0451(10) Uani 1 1 d . . . . .
H4A H 0.5395 0.1795 0.0304 0.068 Uiso 1 1 d R U . . .
H4B H 0.4875 0.1329 0.0196 0.068 Uiso 1 1 d R U . . .
O5 O 0.4564(5) 0.2098(4) 0.0800(2) 0.090(4) Uani 0.703(15) 1 d D . P A 1
O5A O 0.4830(7) 0.2180(7) 0.0676(3) 0.033(4) Uani 0.297(15) 1 d . U P A 2
H5A H 0.4754 0.2480 0.0711 0.049 Uiso 0.297(15) 1 d R U P A 2
H5B H 0.5058 0.2156 0.0782 0.049 Uiso 0.297(15) 1 d R U P A 2
O6 O 0.0718(3) 0.0216(3) 0.13509(9) 0.0864(17) Uani 1 1 d . . . . .
H6A H 0.1111 0.0377 0.1398 0.130 Uiso 1 1 d R U . . .
O7 O -0.0791(6) -0.0142(6) 0.1844(2) 0.185(4) Uani 1 1 d . U . . .
H7A H -0.1143 -0.0165 0.1883 0.278 Uiso 1 1 d R U . . .
H7B H -0.0736 -0.0395 0.1932 0.278 Uiso 1 1 d R U . . .
N1 N 0.2971(3) 0.0197(3) -0.01618(12) 0.0662(16) Uani 1 1 d . . . . .
N2 N 0.2356(3) -0.0665(3) -0.04071(12) 0.0684(17) Uani 1 1 d . . . . .
N3 N 0.3321(3) 0.1585(3) -0.01531(10) 0.0621(15) Uani 1 1 d . . . . .
N4 N 0.3055(3) 0.2165(4) -0.04017(12) 0.0719(18) Uani 1 1 d . . . . .
N5 N 0.2011(3) -0.0278(3) 0.08317(11) 0.0681(17) Uani 1 1 d . . . . .
N6 N 0.1129(3) -0.0524(3) 0.10693(11) 0.0730(18) Uani 1 1 d . . . . .
N7 N 0.2429(4) 0.1529(4) 0.08195(11) 0.0745(19) Uani 1 1 d . . . . .
N8 N 0.1562(4) 0.1304(4) 0.10493(12) 0.0785(19) Uani 1 1 d . . . . .
N11 N 0.5340(7) 0.3154(7) 0.0908(3) 0.133(6) Uani 0.703(15) 1 d D U P A 1
C1 C 0.2368(4) -0.0204(4) -0.02612(13) 0.0627(19) Uani 1 1 d . . . . .
H1 H 0.1986 -0.0163 -0.0230 0.075 Uiso 1 1 calc R U . . .
C2 C 0.3375(4) -0.0029(3) -0.02441(12) 0.085(2) Uani 1 1 d G U . . .
C3 C 0.4032(3) 0.0153(4) -0.01909(14) 0.127(4) Uani 1 1 d G U . . .
H3 H 0.4298 0.0543 -0.0102 0.153 Uiso 1 1 d R U . . .
C4 C 0.4312(3) -0.0207(5) -0.02853(19) 0.185(7) Uani 1 1 d G U . . .
H4 H 0.4801 -0.0049 -0.0231 0.222 Uiso 1 1 d R U . . .
C5 C 0.3934(5) -0.0750(5) -0.04330(18) 0.181(7) Uani 1 1 d G U . . .
H5 H 0.4083 -0.1002 -0.0507 0.217 Uiso 1 1 d R U . . .
C6 C 0.3277(4) -0.0933(4) -0.04862(14) 0.130(4) Uani 1 1 d G U . . .
H6 H 0.3001 -0.1326 -0.0579 0.156 Uiso 1 1 d R U . . .
C7 C 0.2998(3) -0.0572(4) -0.03918(13) 0.087(3) Uani 1 1 d G U . . .
C8 C 0.2875(4) 0.1737(4) -0.02253(13) 0.066(2) Uani 1 1 d . . . . .
H8 H 0.2446 0.1549 -0.0154 0.079 Uiso 1 1 calc R U . . .
C9 C 0.3849(5) 0.1933(4) -0.02970(17) 0.080(2) Uani 1 1 d . . . . .
C10 C 0.4463(6) 0.1972(6) -0.0302(2) 0.106(3) Uani 1 1 d . U . . .
H10 H 0.4589 0.1742 -0.0193 0.127 Uiso 1 1 calc R U . . .
C11 C 0.4895(8) 0.2389(7) -0.0486(2) 0.132(4) Uani 1 1 d . U . . .
H11 H 0.5332 0.2447 -0.0496 0.158 Uiso 1 1 calc R U . . .
C12 C 0.4717(6) 0.2705(8) -0.0647(3) 0.143(5) Uani 1 1 d . . . . .
H12 H 0.5018 0.2946 -0.0772 0.172 Uiso 1 1 calc R U . . .
C13 C 0.4128(6) 0.2691(6) -0.0636(2) 0.118(4) Uani 1 1 d . . . . .
H13 H 0.4022 0.2939 -0.0744 0.142 Uiso 1 1 calc R U . . .
C14 C 0.3674(4) 0.2291(5) -0.04565(16) 0.083(3) Uani 1 1 d . . . . .
C15 C 0.1395(4) -0.0406(4) 0.08491(15) 0.075(2) Uani 1 1 d . . . . .
H15 H 0.1145 -0.0415 0.0714 0.090 Uiso 1 1 calc R U . . .
C16 C 0.2186(4) -0.0306(4) 0.10649(14) 0.071(2) Uani 1 1 d . . . . .
C17 C 0.2799(6) -0.0211(6) 0.11522(18) 0.109(4) Uani 1 1 d . . . . .
H17 H 0.3169 -0.0108 0.1052 0.131 Uiso 1 1 calc R U . . .
C18 C 0.2824(7) -0.0280(6) 0.1399(2) 0.126(4) Uani 1 1 d . U . . .
H18 H 0.3222 -0.0219 0.1471 0.151 Uiso 1 1 calc R U . . .
C19 C 0.2243(7) -0.0445(6) 0.1542(2) 0.121(4) Uani 1 1 d . U . . .
H19 H 0.2264 -0.0514 0.1707 0.145 Uiso 1 1 calc R U . . .
C20 C 0.1668(5) -0.0506(6) 0.14529(18) 0.108(4) Uani 1 1 d . . . . .
H20 H 0.1305 -0.0574 0.1552 0.130 Uiso 1 1 calc R U . . .
C21 C 0.1648(5) -0.0461(4) 0.12070(14) 0.078(2) Uani 1 1 d . . . . .
C22 C 0.1765(4) 0.1224(4) 0.08451(14) 0.076(2) Uani 1 1 d D . . . .
H22 H 0.1465 0.0967 0.0722 0.091 Uiso 1 1 calc R U . . .
C23 C 0.2676(4) 0.2010(6) 0.0998(2) 0.084(5) Uani 0.507(11) 1 d DG U P B 1
C24 C 0.3285(5) 0.2591(7) 0.1033(3) 0.136(9) Uani 0.507(11) 1 d G U P B 1
H24 H 0.3653 0.2689 0.0932 0.164 Uiso 0.507(11) 1 calc R U P B 1
C25 C 0.3356(8) 0.3028(6) 0.1215(3) 0.164(11) Uani 0.507(11) 1 d G U P B 1
H25 H 0.3772 0.3425 0.1239 0.196 Uiso 0.507(11) 1 calc R U P B 1
C26 C 0.2817(10) 0.2885(8) 0.1362(3) 0.174(12) Uani 0.507(11) 1 d G U P B 1
H26 H 0.2865 0.3183 0.1486 0.209 Uiso 0.507(11) 1 calc R U P B 1
C27 C 0.2208(8) 0.2304(9) 0.1327(2) 0.131(9) Uani 0.507(11) 1 d G U P B 1
H27 H 0.1840 0.2206 0.1427 0.157 Uiso 0.507(11) 1 calc R U P B 1
C28 C 0.2137(4) 0.1867(6) 0.1145(2) 0.076(5) Uani 0.507(11) 1 d G U P B 1
C23A C 0.2640(4) 0.1639(7) 0.10603(16) 0.070(5) Uani 0.493(11) 1 d DG U P B 2
C24A C 0.3273(4) 0.1980(7) 0.1161(2) 0.096(6) Uani 0.493(11) 1 d G U P B 2
H24A H 0.3656 0.2088 0.1068 0.116 Uiso 0.493(11) 1 calc R U P B 2
C25A C 0.3345(6) 0.2163(8) 0.1399(2) 0.154(11) Uani 0.493(11) 1 d G U P B 2
H25A H 0.3763 0.2386 0.1459 0.185 Uiso 0.493(11) 1 d R U P B 2
C26A C 0.2785(8) 0.2004(8) 0.15362(17) 0.139(9) Uani 0.493(11) 1 d G U P B 2
H26A H 0.2828 0.2085 0.1700 0.167 Uiso 0.493(11) 1 d R U P B 2
C27A C 0.2152(6) 0.1662(7) 0.1435(2) 0.095(6) Uani 0.493(11) 1 d G U P B 2
H27A H 0.1768 0.1554 0.1529 0.115 Uiso 0.493(11) 1 calc R U P B 2
C28A C 0.2079(4) 0.1480(7) 0.1197(2) 0.072(5) Uani 0.493(11) 1 d G U P B 2
C31 C 0.4609(6) 0.1122(7) 0.1140(2) 0.151(5) Uani 1 1 d D . . . .
H31 H 0.4559 0.1501 0.1114 0.181 Uiso 1 1 calc R U . . .
C32 C 0.4789(8) 0.0961(9) 0.1354(3) 0.186(7) Uani 1 1 d D U . . .
H32 H 0.4893 0.1266 0.1482 0.223 Uiso 1 1 calc R U . . .
C33 C 0.4829(9) 0.0405(8) 0.1397(3) 0.174(6) Uani 1 1 d D U . . .
H33 H 0.4893 0.0319 0.1557 0.208 Uiso 1 1 calc R U . . .
C34 C 0.4786(7) -0.0043(8) 0.12291(19) 0.149(5) Uani 1 1 d D U . . .
H34 H 0.4871 -0.0399 0.1257 0.179 Uiso 1 1 calc R U . . .
C36 C 0.5080(7) 0.2640(6) 0.0777(3) 0.119(6) Uani 0.703(15) 1 d D U P A 1
H36 H 0.5327 0.2632 0.0647 0.142 Uiso 0.703(15) 1 d R U P A 1
C37 C 0.5952(7) 0.3767(7) 0.0860(3) 0.095(5) Uani 0.703(15) 1 d D U P A 1
H37A H 0.6283 0.3636 0.0849 0.143 Uiso 0.703(15) 1 d R U P A 1
H37B H 0.6065 0.4084 0.0986 0.143 Uiso 0.703(15) 1 d R U P A 1
H37C H 0.5934 0.3967 0.0713 0.143 Uiso 0.703(15) 1 d R U P A 1
C38 C 0.5058(10) 0.3299(11) 0.1118(3) 0.149(8) Uani 0.703(15) 1 d D U P A 1
H38A H 0.4582 0.3071 0.1101 0.223 Uiso 0.703(15) 1 d R U P A 1
H38B H 0.5220 0.3763 0.1147 0.223 Uiso 0.703(15) 1 d R U P A 1
H38C H 0.5174 0.3112 0.1249 0.223 Uiso 0.703(15) 1 d R U P A 1
N10 N 0.4481(5) -0.0268(4) 0.08008(18) 0.180(5) Uani 1 1 d G U . . .
H10A H 0.4503 -0.0635 0.0782 0.216 Uiso 1 1 calc R U . . .
C29 C 0.4320(5) 0.0061(4) 0.06215(12) 0.146(5) Uani 1 1 d DG U . . .
H29 H 0.4218 -0.0076 0.0461 0.176 Uiso 1 1 calc R U . . .
N9 N 0.4340(3) 0.0631(4) 0.07250(12) 0.095(2) Uani 1 1 d G . . . .
C30 C 0.4512(4) 0.0654(4) 0.09682(12) 0.122(4) Uani 1 1 d DG . . . .
C35 C 0.4599(5) 0.0098(5) 0.10150(13) 0.121(4) Uani 1 1 d DG . . . .

loop_
_atom_site_aniso_label
_atom_site_aniso_U_11
_atom_site_aniso_U_22
_atom_site_aniso_U_33
_atom_site_aniso_U_23
_atom_site_aniso_U_13
_atom_site_aniso_U_12
Cu1 0.0641(6) 0.0615(6) 0.0651(6) -0.0028(4) -0.0061(4) 0.0344(5)
Cu2 0.0695(6) 0.0596(6) 0.0595(6) -0.0028(4) -0.0122(4) 0.0304(5)
Cu3 0.0633(6) 0.0646(6) 0.0623(6) -0.0065(4) -0.0114(4) 0.0332(5)
Cu4 0.0601(6) 0.0740(7) 0.0926(8) 0.0005(5) -0.0175(5) 0.0331(5)
Cu5 0.0834(7) 0.0879(7) 0.0502(5) 0.0022(5) -0.0061(5) 0.0396(6)
Cu6 0.1412(13) 0.1412(13) 0.0465(10) 0.000 0.000 0.0706(6)
Cl1 0.0576(11) 0.0628(11) 0.0597(10) -0.0006(8) -0.0073(8) 0.0287(9)
Cl2 0.0816(14) 0.0816(14) 0.0480(17) 0.000 0.000 0.0408(7)
O1 0.078(4) 0.089(4) 0.065(3) 0.006(3) 0.002(3) 0.053(3)
O2 0.054(3) 0.066(3) 0.068(3) -0.007(2) -0.012(2) 0.022(3)
O3 0.061(3) 0.065(3) 0.060(3) -0.003(2) -0.011(2) 0.030(3)
O4 0.0141(17) 0.051(2) 0.074(3) 0.011(2) 0.0037(18) 0.0190(18)
O5 0.078(7) 0.079(6) 0.073(7) -0.002(5) -0.029(6) 0.010(5)
O5A 0.029(5) 0.031(5) 0.042(6) -0.001(3) -0.003(3) 0.017(4)
O6 0.110(5) 0.103(5) 0.057(3) 0.003(3) -0.004(3) 0.061(4)
O7 0.187(5) 0.199(6) 0.160(5) 0.003(4) 0.016(4) 0.090(4)
N1 0.062(4) 0.056(4) 0.086(4) -0.009(3) 0.000(3) 0.034(3)
N2 0.058(4) 0.068(4) 0.077(4) -0.008(3) 0.005(3) 0.029(3)
N3 0.064(4) 0.064(4) 0.060(4) 0.002(3) 0.000(3) 0.033(3)
N4 0.078(5) 0.084(5) 0.068(4) 0.003(4) 0.011(3) 0.051(4)
N5 0.069(4) 0.062(4) 0.063(4) 0.004(3) -0.013(3) 0.025(3)
N6 0.081(5) 0.081(5) 0.052(4) -0.008(3) -0.018(3) 0.036(4)
N7 0.092(5) 0.088(5) 0.054(4) -0.020(3) -0.023(3) 0.052(4)
N8 0.092(5) 0.097(5) 0.061(4) -0.018(4) -0.008(4) 0.058(4)
N11 0.133(6) 0.133(6) 0.131(6) -0.001(2) -0.001(2) 0.065(3)
C1 0.068(5) 0.064(5) 0.064(4) -0.002(4) 0.003(4) 0.040(4)
C2 0.081(3) 0.085(3) 0.090(3) -0.0037(19) -0.0003(19) 0.043(2)
C3 0.127(4) 0.127(4) 0.130(4) -0.005(2) 0.001(2) 0.065(3)
C4 0.184(7) 0.185(7) 0.187(7) -0.003(2) 0.001(2) 0.093(4)
C5 0.180(7) 0.181(7) 0.183(7) -0.004(2) 0.000(2) 0.091(4)
C6 0.128(5) 0.130(5) 0.133(5) -0.006(2) 0.002(2) 0.066(3)
C7 0.087(3) 0.087(3) 0.091(3) -0.0074(19) 0.0062(19) 0.045(2)
C8 0.073(5) 0.073(5) 0.059(4) 0.015(4) 0.009(4) 0.043(4)
C9 0.070(6) 0.070(5) 0.106(7) 0.007(5) -0.003(5) 0.039(5)
C10 0.105(4) 0.106(4) 0.107(4) 0.0033(19) 0.0001(19) 0.053(2)
C11 0.130(5) 0.133(5) 0.135(5) 0.003(2) 0.001(2) 0.067(3)
C12 0.106(9) 0.181(13) 0.162(12) 0.079(10) 0.068(9) 0.086(9)
C13 0.097(8) 0.119(9) 0.137(10) 0.054(8) 0.051(7) 0.053(7)
C14 0.069(5) 0.104(7) 0.087(6) 0.026(5) 0.021(5) 0.052(5)
C15 0.069(6) 0.078(6) 0.070(5) -0.001(4) -0.018(4) 0.030(5)
C16 0.069(5) 0.079(6) 0.059(5) 0.005(4) -0.011(4) 0.031(4)
C17 0.107(8) 0.116(8) 0.078(6) 0.018(6) -0.018(6) 0.037(7)
C18 0.123(4) 0.129(4) 0.123(4) 0.002(2) -0.004(2) 0.061(3)
C19 0.120(4) 0.123(4) 0.118(4) 0.003(2) -0.003(2) 0.059(3)
C20 0.087(7) 0.138(9) 0.083(6) 0.028(6) -0.004(5) 0.044(7)
C21 0.087(6) 0.079(6) 0.057(5) 0.002(4) -0.011(5) 0.034(5)
C22 0.080(6) 0.072(5) 0.064(5) -0.005(4) -0.009(4) 0.030(5)
C23 0.084(6) 0.085(6) 0.084(6) 0.000(2) -0.002(2) 0.043(3)
C24 0.136(9) 0.137(9) 0.136(9) -0.001(2) 0.001(2) 0.068(5)
C25 0.163(11) 0.164(11) 0.164(11) -0.001(2) 0.001(2) 0.081(6)
C26 0.174(12) 0.175(12) 0.174(12) -0.001(2) 0.001(2) 0.087(6)
C27 0.130(9) 0.131(9) 0.131(9) -0.001(2) 0.000(2) 0.065(5)
C28 0.075(5) 0.077(5) 0.075(5) -0.001(2) 0.000(2) 0.039(3)
C23A 0.070(5) 0.070(5) 0.069(5) 0.000(2) -0.001(2) 0.035(3)
C24A 0.095(6) 0.097(6) 0.096(6) -0.002(2) 0.000(2) 0.048(4)
C25A 0.154(11) 0.154(11) 0.153(11) -0.001(2) 0.000(2) 0.076(6)
C26A 0.139(10) 0.140(10) 0.139(10) -0.001(2) 0.000(2) 0.070(5)
C27A 0.095(6) 0.096(6) 0.094(6) -0.001(2) 0.000(2) 0.047(4)
C28A 0.073(5) 0.071(5) 0.071(5) -0.001(2) -0.001(2) 0.035(3)
C31 0.169(14) 0.182(14) 0.117(10) -0.043(10) -0.016(9) 0.098(12)
C32 0.186(7) 0.186(7) 0.184(7) -0.002(2) -0.001(2) 0.092(4)
C33 0.173(6) 0.175(6) 0.173(6) 0.000(2) -0.002(2) 0.087(3)
C34 0.148(5) 0.151(5) 0.148(5) -0.001(2) -0.001(2) 0.075(3)
C36 0.119(6) 0.118(6) 0.119(6) 0.001(2) -0.001(2) 0.060(3)
C37 0.094(6) 0.093(6) 0.095(6) 0.004(4) -0.006(4) 0.044(4)
C38 0.145(8) 0.153(8) 0.150(8) -0.002(4) 0.001(4) 0.075(5)
N10 0.182(5) 0.180(5) 0.179(5) 0.000(2) -0.003(2) 0.091(3)
C29 0.148(5) 0.146(5) 0.146(5) 0.001(2) -0.003(2) 0.075(3)
N9 0.086(5) 0.115(6) 0.083(5) -0.001(5) -0.022(4) 0.048(5)
C30 0.086(7) 0.158(12) 0.113(9) -0.035(9) -0.014(6) 0.055(8)
C35 0.151(11) 0.176(12) 0.077(7) -0.007(7) -0.026(7) 0.112(10)

loop_
_atom_type_symbol
_atom_type_description
_atom_type_scat_dispersion_real
_atom_type_scat_dispersion_imag
_atom_type_scat_source
C C 0.0033 0.0016 'International Tables Vol C Tables 4.2.6.8 and 6.1.1.4'
H H 0.0000 0.0000 'International Tables Vol C Tables 4.2.6.8 and 6.1.1.4'
Cl Cl 0.1484 0.1585 'International Tables Vol C Tables 4.2.6.8 and 6.1.1.4'
Cu Cu 0.3201 1.2651 'International Tables Vol C Tables 4.2.6.8 and 6.1.1.4'
N N 0.0061 0.0033 'International Tables Vol C Tables 4.2.6.8 and 6.1.1.4'
O O 0.0106 0.0060 'International Tables Vol C Tables 4.2.6.8 and 6.1.1.4'

loop_
_geom_angle_atom_site_label_1
_geom_angle_atom_site_label_2
_geom_angle_atom_site_label_3
_geom_angle
_geom_angle_site_symmetry_1
_geom_angle_site_symmetry_3
O1 Cu1 N1 91.1(2) . .
O1 Cu1 N3 168.5(3) . .
N1 Cu1 N3 94.5(3) . .
O1 Cu1 O2 81.0(2) . .
N1 Cu1 O2 167.4(2) . .
N3 Cu1 O2 91.7(2) . .
O1 Cu1 Cl1 87.70(16) . .
N1 Cu1 Cl1 102.73(19) . .
N3 Cu1 Cl1 100.76(19) . .
O2 Cu1 Cl1 86.89(15) . .
N5 Cu2 N4 95.3(3) . 11
N5 Cu2 O1 167.6(2) . .
N4 Cu2 O1 91.1(3) 11 .
N5 Cu2 O3 90.5(2) . .
N4 Cu2 O3 169.2(3) 11 .
O1 Cu2 O3 81.6(2) . .
N5 Cu2 Cl1 102.5(2) . .
N4 Cu2 Cl1 99.9(2) 11 .
O1 Cu2 Cl1 86.73(15) . .
O3 Cu2 Cl1 87.58(14) . .
N7 Cu3 N2 94.4(3) . 12
N7 Cu3 O2 168.1(2) . .
N2 Cu3 O2 93.0(2) 12 .
N7 Cu3 O3 92.5(3) . .
N2 Cu3 O3 166.7(2) 12 .
O2 Cu3 O3 78.5(2) . .
N7 Cu3 Cl1 100.1(2) . .
N2 Cu3 Cl1 101.23(19) 12 .
O2 Cu3 Cl1 87.65(14) . .
O3 Cu3 Cl1 88.67(14) . .
N9 Cu4 O2 168.2(3) . .
N9 Cu4 O3 97.1(3) . .
O2 Cu4 O3 75.1(2) . .
N9 Cu4 O4 94.1(2) . .
O2 Cu4 O4 93.34(18) . .
O3 Cu4 O4 168.43(17) . .
N9 Cu4 O5A 99.5(4) . .
O2 Cu4 O5A 91.3(4) . .
O3 Cu4 O5A 107.7(4) . .
O4 Cu4 O5A 72.9(4) . .
N9 Cu4 O1 95.1(3) . .
O2 Cu4 O1 74.4(2) . .
O3 Cu4 O1 74.0(2) . .
O4 Cu4 O1 102.41(18) . .
O5A Cu4 O1 164.9(4) . .
N9 Cu4 O5 95.0(3) . .
O2 Cu4 O5 93.4(3) . .
O3 Cu4 O5 86.8(3) . .
O4 Cu4 O5 94.9(3) . .
O1 Cu4 O5 159.3(3) . .
N6 Cu5 N8 94.9(3) . 3
N6 Cu5 O6 165.9(2) . 3
N8 Cu5 O6 92.1(3) 3 3
N6 Cu5 O6 91.4(3) . .
N8 Cu5 O6 169.0(3) 3 .
O6 Cu5 O6 80.0(4) 3 .
N6 Cu5 Cl2 102.7(2) . .
N8 Cu5 Cl2 99.3(2) 3 .
O6 Cu5 Cl2 88.20(18) 3 .
O6 Cu5 Cl2 88.00(17) . .
O6 Cu6 O6 75.3(3) 3 2
O6 Cu6 O6 75.3(3) 3 .
O6 Cu6 O6 75.3(3) 2 .
O6 Cu6 O7 102.5(4) 3 .
O6 Cu6 O7 95.3(4) 2 .
O6 Cu6 O7 170.6(4) . .
O6 Cu6 O7 170.6(4) 3 3
O6 Cu6 O7 102.5(4) 2 3
O6 Cu6 O7 95.3(4) . 3
O7 Cu6 O7 86.7(5) . 3
O6 Cu6 O7 95.3(4) 3 2
O6 Cu6 O7 170.6(4) 2 2
O6 Cu6 O7 102.5(4) . 2
O7 Cu6 O7 86.7(5) . 2
O7 Cu6 O7 86.7(5) 3 2
Cu3 Cl1 Cu1 75.36(6) . .
Cu3 Cl1 Cu2 74.57(5) . .
Cu1 Cl1 Cu2 74.48(6) . .
Cu5 Cl2 Cu5 74.66(8) . 2
Cu5 Cl2 Cu5 74.66(8) . 3
Cu5 Cl2 Cu5 74.66(8) 2 3
Cu1 O1 Cu2 110.9(3) . .
Cu1 O1 Cu4 96.6(2) . .
Cu2 O1 Cu4 98.0(2) . .
Cu1 O1 H1A 122.2 . .
Cu2 O1 H1A 122.3 . .
Cu4 O1 H1A 96.9 . .
Cu3 O2 Cu1 110.1(2) . .
Cu3 O2 Cu4 101.5(2) . .
Cu1 O2 Cu4 102.1(2) . .
Cu3 O2 H2A 115.4 . .
Cu1 O2 H2A 113.0 . .
Cu4 O2 H2A 113.4 . .
Cu3 O3 Cu2 109.2(2) . .
Cu3 O3 Cu4 98.8(2) . .
Cu2 O3 Cu4 101.9(2) . .
Cu3 O3 H3A 119.4 . .
Cu2 O3 H3A 117.2 . .
Cu4 O3 H3A 107.1 . .
Cu4 O4 H4A 146.8 . .
Cu4 O4 H4B 105.4 . .
H4A O4 H4B 104.7 . .
C36 O5 Cu4 128.2(12) . .
Cu4 O5A H5A 126.1 . .
Cu4 O5A H5B 112.2 . .
H5A O5A H5B 107.2 . .
Cu5 O6 Cu5 109.1(3) 2 .
Cu5 O6 Cu6 100.0(3) 2 .
Cu5 O6 Cu6 99.7(3) . .
Cu5 O6 H6A 108.8 2 .
Cu5 O6 H6A 121.1 . .
Cu6 O6 H6A 115.8 . .
Cu6 O7 H7A 157.3 . .
Cu6 O7 H7B 92.9 . .
H7A O7 H7B 107.2 . .
C1 N1 C2 105.4(6) . .
C1 N1 Cu1 129.7(5) . .
C2 N1 Cu1 124.6(5) . .
C1 N2 C7 104.1(6) . .
C1 N2 Cu3 127.1(5) . 11
C7 N2 Cu3 127.5(5) . 11
C8 N3 C9 104.6(7) . .
C8 N3 Cu1 129.8(6) . .
C9 N3 Cu1 125.0(5) . .
C8 N4 C14 103.9(7) . .
C8 N4 Cu2 130.5(6) . 12
C14 N4 Cu2 125.5(6) . 12
C15 N5 C16 103.2(7) . .
C15 N5 Cu2 128.5(6) . .
C16 N5 Cu2 127.8(6) . .
C15 N6 C21 102.3(7) . .
C15 N6 Cu5 128.6(6) . .
C21 N6 Cu5 128.7(6) . .
C22 N7 C23 104.3(7) . .
C22 N7 C23A 101.1(6) . .
C22 N7 Cu3 131.3(5) . .
C23 N7 Cu3 121.7(6) . .
C23A N7 Cu3 124.7(6) . .
C22 N8 C28A 105.4(8) . .
C22 N8 C28 103.2(8) . .
C22 N8 Cu5 128.8(6) . 2
C28A N8 Cu5 121.2(6) . 2
C28 N8 Cu5 126.3(6) . 2
C36 N11 C37 125.7(13) . .
C36 N11 C38 128.9(16) . .
C37 N11 C38 104.9(13) . .
N2 C1 N1 114.0(7) . .
N2 C1 H1 123.0 . .
N1 C1 H1 123.0 . .
N1 C2 C3 131.7(6) . .
N1 C2 C7 108.0(6) . .
C3 C2 C7 120.0 . .
C2 C3 C4 120.0 . .
C2 C3 H3 119.7 . .
C4 C3 H3 120.1 . .
C5 C4 C3 120.0 . .
C5 C4 H4 124.8 . .
C3 C4 H4 115.1 . .
C4 C5 C6 120.0 . .
C4 C5 H5 125.7 . .
C6 C5 H5 114.3 . .
C7 C6 C5 120.0 . .
C7 C6 H6 119.0 . .
C5 C6 H6 120.8 . .
C6 C7 C2 120.0 . .
C6 C7 N2 131.6(5) . .
C2 C7 N2 108.4(5) . .
N3 C8 N4 116.2(7) . .
N3 C8 H8 121.9 . .
N4 C8 H8 121.9 . .
N3 C9 C10 130.6(9) . .
N3 C9 C14 107.1(7) . .
C10 C9 C14 122.3(9) . .
C9 C10 C11 114.4(11) . .
C9 C10 H10 122.8 . .
C11 C10 H10 122.8 . .
C12 C11 C10 123.4(13) . .
C12 C11 H11 118.3 . .
C10 C11 H11 118.3 . .
C13 C12 C11 122.4(12) . .
C13 C12 H12 118.8 . .
C11 C12 H12 118.8 . .
C12 C13 C14 117.2(11) . .
C12 C13 H13 121.4 . .
C14 C13 H13 121.4 . .
N4 C14 C9 108.1(7) . .
N4 C14 C13 131.8(9) . .
C9 C14 C13 120.1(9) . .
N5 C15 N6 116.6(7) . .
N5 C15 H15 121.7 . .
N6 C15 H15 121.7 . .
C21 C16 N5 108.6(7) . .
C21 C16 C17 123.2(8) . .
N5 C16 C17 128.1(9) . .
C18 C17 C16 115.0(11) . .
C18 C17 H17 122.5 . .
C16 C17 H17 122.5 . .
C17 C18 C19 119.9(13) . .
C17 C18 H18 120.1 . .
C19 C18 H18 120.1 . .
C20 C19 C18 123.5(12) . .
C20 C19 H19 118.2 . .
C18 C19 H19 118.2 . .
C19 C20 C21 115.2(11) . .
C19 C20 H20 122.4 . .
C21 C20 H20 122.4 . .
C16 C21 N6 109.2(7) . .
C16 C21 C20 122.9(9) . .
N6 C21 C20 127.9(9) . .
N8 C22 N7 115.1(6) . .
N8 C22 H22 122.5 . .
N7 C22 H22 122.5 . .
C24 C23 C28 120.0 . .
C24 C23 N7 133.3(8) . .
C28 C23 N7 106.2(8) . .
C23 C24 C25 120.0 . .
C23 C24 H24 120.0 . .
C25 C24 H24 120.0 . .
C24 C25 C26 120.0 . .
C24 C25 H25 120.0 . .
C26 C25 H25 120.0 . .
C27 C26 C25 120.0 . .
C27 C26 H26 120.0 . .
C25 C26 H26 120.0 . .
C28 C27 C26 120.0 . .
C28 C27 H27 120.0 . .
C26 C27 H27 120.0 . .
C27 C28 C23 120.0 . .
C27 C28 N8 131.4(9) . .
C23 C28 N8 108.0(9) . .
C24A C23A C28A 120.0 . .
C24A C23A N7 131.5(7) . .
C28A C23A N7 106.9(7) . .
C23A C24A C25A 120.0 . .
C23A C24A H24A 120.0 . .
C25A C24A H24A 120.0 . .
C26A C25A C24A 120.0 . .
C26A C25A H25A 122.2 . .
C24A C25A H25A 117.8 . .
C25A C26A C27A 120.0 . .
C25A C26A H26A 120.1 . .
C27A C26A H26A 119.6 . .
C26A C27A C28A 120.0 . .
C26A C27A H27A 120.0 . .
C28A C27A H27A 120.0 . .
N8 C28A C27A 130.1(8) . .
N8 C28A C23A 107.9(8) . .
C27A C28A C23A 120.0 . .
C30 C31 C32 110.6(14) . .
C30 C31 H31 124.7 . .
C32 C31 H31 124.7 . .
C33 C32 C31 125.5(19) . .
C33 C32 H32 117.3 . .
C31 C32 H32 117.3 . .
C32 C33 C34 125.6(19) . .
C32 C33 H33 117.2 . .
C34 C33 H33 117.2 . .
C33 C34 C35 109.9(14) . .
C33 C34 H34 125.1 . .
C35 C34 H34 125.1 . .
O5 C36 N11 131.1(17) . .
O5 C36 H36 110.7 . .
N11 C36 H36 117.8 . .
N11 C37 H37A 104.3 . .
N11 C37 H37B 111.6 . .
H37A C37 H37B 109.5 . .
N11 C37 H37C 112.4 . .
H37A C37 H37C 109.5 . .
H37B C37 H37C 109.4 . .
N11 C38 H38A 108.1 . .
N11 C38 H38B 115.2 . .
H38A C38 H38B 109.4 . .
N11 C38 H38C 105.0 . .
H38A C38 H38C 109.4 . .
H38B C38 H38C 109.5 . .
C29 N10 C35 108.0 . .
C29 N10 H10A 126.0 . .
C35 N10 H10A 126.0 . .
N9 C29 N10 108.0 . .
N9 C29 H29 126.0 . .
N10 C29 H29 126.0 . .
C30 N9 C29 108.0 . .
C30 N9 Cu4 132.0(5) . .
C29 N9 Cu4 119.9(5) . .
C31 C30 C35 122.5(9) . .
C31 C30 N9 129.5(9) . .
C35 C30 N9 108.0 . .
C34 C35 C30 125.5(10) . .
C34 C35 N10 126.5(10) . .
C30 C35 N10 108.0 . .

loop_
_geom_bond_atom_site_label_1
_geom_bond_atom_site_label_2
_geom_bond_distance
_geom_bond_site_symmetry_2
Cu1 O1 1.960(5) .
Cu1 N1 1.965(6) .
Cu1 N3 1.968(6) .
Cu1 O2 1.997(5) .
Cu1 Cl1 2.678(2) .
Cu2 N5 1.962(7) .
Cu2 N4 1.982(7) 11
Cu2 O1 1.986(5) .
Cu2 O3 1.993(5) .
Cu2 Cl1 2.693(2) .
Cu3 N7 1.960(7) .
Cu3 N2 1.966(6) 12
Cu3 O2 1.984(5) .
Cu3 O3 1.986(5) .
Cu3 Cl1 2.660(2) .
Cu4 N9 1.960(6) .
Cu4 O2 2.020(5) .
Cu4 O3 2.098(5) .
Cu4 O4 2.183(4) .
Cu4 O5A 2.203(13) .
Cu4 O1 2.220(6) .
Cu4 O5 2.355(10) .
Cu5 N6 1.951(7) .
Cu5 N8 1.974(8) 3
Cu5 O6 1.983(6) 3
Cu5 O6 1.992(6) .
Cu5 Cl2 2.670(2) .
Cu6 O6 2.091(6) 3
Cu6 O6 2.091(6) 2
Cu6 O6 2.091(6) .
Cu6 O7 2.128(12) .
Cu6 O7 2.128(12) 3
Cu6 O7 2.128(12) 2
Cl2 Cu5 2.670(2) 2
Cl2 Cu5 2.670(2) 3
O1 H1A 0.8170 .
O2 H2A 0.8180 .
O3 H3A 0.8156 .
O4 H4A 0.8182 .
O4 H4B 0.8178 .
O5 C36 1.229(9) .
O5A H5A 0.8197 .
O5A H5B 0.8198 .
O6 Cu5 1.982(6) 2
O6 H6A 0.8335 .
O7 H7A 0.8201 .
O7 H7B 0.8201 .
N1 C1 1.350(10) .
N1 C2 1.360(8) .
N2 C1 1.333(9) .
N2 C7 1.392(8) .
N2 Cu3 1.966(6) 11
N3 C8 1.308(9) .
N3 C9 1.346(11) .
N4 C8 1.313(9) .
N4 C14 1.345(10) .
N4 Cu2 1.982(7) 12
N5 C15 1.306(10) .
N5 C16 1.386(9) .
N6 C15 1.350(10) .
N6 C21 1.373(10) .
N7 C22 1.339(10) .
N7 C23 1.392(10) .
N7 C23A 1.421(10) .
N8 C22 1.289(10) .
N8 C28A 1.342(11) .
N8 C28 1.421(12) .
N8 Cu5 1.974(8) 2
N11 C36 1.266(9) .
N11 C37 1.443(9) .
N11 C38 1.467(9) .
C1 H1 0.9500 .
C2 C3 1.3900 .
C2 C7 1.3900 .
C3 C4 1.3900 .
C3 H3 0.9428 .
C4 C5 1.3900 .
C4 H4 1.0444 .
C5 C6 1.3900 .
C5 H5 0.9122 .
C6 C7 1.3900 .
C6 H6 0.9618 .
C8 H8 0.9500 .
C9 C10 1.376(14) .
C9 C14 1.411(12) .
C10 C11 1.426(16) .
C10 H10 0.9500 .
C11 C12 1.349(17) .
C11 H11 0.9500 .
C12 C13 1.346(15) .
C12 H12 0.9500 .
C13 C14 1.416(13) .
C13 H13 0.9500 .
C15 H15 0.9500 .
C16 C21 1.368(12) .
C16 C17 1.410(14) .
C17 C18 1.401(15) .
C17 H17 0.9500 .
C18 C19 1.445(17) .
C18 H18 0.9500 .
C19 C20 1.360(15) .
C19 H19 0.9500 .
C20 C21 1.391(12) .
C20 H20 0.9500 .
C22 H22 0.9500 .
C23 C24 1.3900 .
C23 C28 1.3900 .
C24 C25 1.3900 .
C24 H24 0.9500 .
C25 C26 1.3900 .
C25 H25 0.9500 .
C26 C27 1.3900 .
C26 H26 0.9500 .
C27 C28 1.3900 .
C27 H27 0.9500 .
C23A C24A 1.3900 .
C23A C28A 1.3900 .
C24A C25A 1.3900 .
C24A H24A 0.9500 .
C25A C26A 1.3900 .
C25A H25A 0.9009 .
C26A C27A 1.3900 .
C26A H26A 0.9379 .
C27A C28A 1.3900 .
C27A H27A 0.9500 .
C31 C30 1.383(9) .
C31 C32 1.387(9) .
C31 H31 0.9500 .
C32 C33 1.354(9) .
C32 H32 0.9500 .
C33 C34 1.367(9) .
C33 H33 0.9500 .
C34 C35 1.373(9) .
C34 H34 0.9500 .
C36 H36 0.9342 .
C37 H37A 0.9575 .
C37 H37B 0.9572 .
C37 H37C 0.9571 .
C38 H38A 0.9577 .
C38 H38B 0.9574 .
C38 H38C 0.9572 .
N10 C29 1.4200 .
N10 C35 1.4200 .
N10 H10A 0.8800 .
C29 N9 1.4200 .
C29 H29 0.9500 .
N9 C30 1.4200 .
C30 C35 1.4200 .

loop_
_geom_torsion_atom_site_label_1
_geom_torsion_atom_site_label_2
_geom_torsion_atom_site_label_3
_geom_torsion_atom_site_label_4
_geom_torsion
_geom_torsion_site_symmetry_1
C7 N2 C1 N1 3.0(9) .
Cu3 N2 C1 N1 170.5(5) 11
C2 N1 C1 N2 -1.6(9) .
Cu1 N1 C1 N2 -175.8(5) .
C1 N1 C2 C3 -174.8(6) .
Cu1 N1 C2 C3 -0.3(10) .
C1 N1 C2 C7 -0.4(7) .
Cu1 N1 C2 C7 174.0(4) .
N1 C2 C3 C4 173.8(9) .
C7 C2 C3 C4 0.0 .
C2 C3 C4 C5 0.0 .
C3 C4 C5 C6 0.0 .
C4 C5 C6 C7 0.0 .
C5 C6 C7 C2 0.0 .
C5 C6 C7 N2 -176.6(9) .
N1 C2 C7 C6 -175.1(7) .
C3 C2 C7 C6 0.0 .
N1 C2 C7 N2 2.2(6) .
C3 C2 C7 N2 177.4(7) .
C1 N2 C7 C6 173.8(6) .
Cu3 N2 C7 C6 6.4(10) 11
C1 N2 C7 C2 -3.1(7) .
Cu3 N2 C7 C2 -170.6(5) 11
C9 N3 C8 N4 -1.2(10) .
Cu1 N3 C8 N4 -172.5(5) .
C14 N4 C8 N3 2.1(10) .
Cu2 N4 C8 N3 -174.6(5) 12
C8 N3 C9 C10 179.3(10) .
Cu1 N3 C9 C10 -8.8(14) .
C8 N3 C9 C14 -0.2(9) .
Cu1 N3 C9 C14 171.6(6) .
N3 C9 C10 C11 178.8(10) .
C14 C9 C10 C11 -1.7(15) .
C9 C10 C11 C12 -1.8(19) .
C10 C11 C12 C13 5(2) .
C11 C12 C13 C14 -4(2) .
C8 N4 C14 C9 -2.0(10) .
Cu2 N4 C14 C9 174.8(6) 12
C8 N4 C14 C13 177.4(12) .
Cu2 N4 C14 C13 -5.7(16) 12
N3 C9 C14 N4 1.5(10) .
C10 C9 C14 N4 -178.1(9) .
N3 C9 C14 C13 -178.0(9) .
C10 C9 C14 C13 2.4(16) .
C12 C13 C14 N4 -178.8(13) .
C12 C13 C14 C9 0.5(18) .
C16 N5 C15 N6 -0.6(10) .
Cu2 N5 C15 N6 -173.2(5) .
C21 N6 C15 N5 0.1(10) .
Cu5 N6 C15 N5 173.0(6) .
C15 N5 C16 C21 0.9(9) .
Cu2 N5 C16 C21 173.5(6) .
C15 N5 C16 C17 179.6(10) .
Cu2 N5 C16 C17 -7.8(14) .
C21 C16 C17 C18 -0.7(16) .
N5 C16 C17 C18 -179.2(10) .
C16 C17 C18 C19 0.7(17) .
C17 C18 C19 C20 -4(2) .
C18 C19 C20 C21 5.8(19) .
N5 C16 C21 N6 -0.9(10) .
C17 C16 C21 N6 -179.6(9) .
N5 C16 C21 C20 -177.8(9) .
C17 C16 C21 C20 3.4(15) .
C15 N6 C21 C16 0.5(9) .
Cu5 N6 C21 C16 -172.4(6) .
C15 N6 C21 C20 177.3(10) .
Cu5 N6 C21 C20 4.4(14) .
C19 C20 C21 C16 -5.7(16) .
C19 C20 C21 N6 177.9(10) .
C28A N8 C22 N7 -20.6(11) .
C28 N8 C22 N7 17.9(11) .
Cu5 N8 C22 N7 -176.3(6) 2
C23 N7 C22 N8 -19.0(11) .
C23A N7 C22 N8 18.8(11) .
Cu3 N7 C22 N8 179.7(6) .
C22 N7 C23 C24 -160.7(11) .
Cu3 N7 C23 C24 2.8(16) .
C22 N7 C23 C28 11.1(10) .
Cu3 N7 C23 C28 174.6(6) .
C28 C23 C24 C25 0.0 .
N7 C23 C24 C25 170.9(16) .
C23 C24 C25 C26 0.0 .
C24 C25 C26 C27 0.0 .
C25 C26 C27 C28 0.0 .
C26 C27 C28 C23 0.0 .
C26 C27 C28 N8 -169.6(15) .
C24 C23 C28 C27 0.0 .
N7 C23 C28 C27 -173.1(12) .
C24 C23 C28 N8 171.8(12) .
N7 C23 C28 N8 -1.3(10) .
C22 N8 C28 C27 161.2(11) .
Cu5 N8 C28 C27 -5.2(16) 2
C22 N8 C28 C23 -9.3(10) .
Cu5 N8 C28 C23 -175.7(7) 2
C22 N7 C23A C24A -174.4(10) .
Cu3 N7 C23A C24A 23.0(15) .
C22 N7 C23A C28A -9.3(9) .
Cu3 N7 C23A C28A -171.9(6) .
C28A C23A C24A C25A 0.0 .
N7 C23A C24A C25A 163.5(14) .
C23A C24A C25A C26A 0.0 .
C24A C25A C26A C27A 0.0 .
C25A C26A C27A C28A 0.0 .
C22 N8 C28A C27A 176.1(10) .
Cu5 N8 C28A C27A -26.0(15) 2
C22 N8 C28A C23A 12.7(10) .
Cu5 N8 C28A C23A 170.6(6) 2
C26A C27A C28A N8 -161.7(15) .
C26A C27A C28A C23A 0.0 .
C24A C23A C28A N8 165.4(12) .
N7 C23A C28A N8 -1.7(9) .
C24A C23A C28A C27A 0.0 .
N7 C23A C28A C27A -167.1(11) .
C30 C31 C32 C33 -3.6(16) .
C31 C32 C33 C34 9(3) .
C32 C33 C34 C35 -9(2) .
Cu4 O5 C36 N11 176.8(15) .
C37 N11 C36 O5 -179.4(16) .
C38 N11 C36 O5 -9(4) .
C35 N10 C29 N9 0.0 .
N10 C29 N9 C30 0.0 .
N10 C29 N9 Cu4 -176.9(6) .
C32 C31 C30 C35 -0.6(11) .
C32 C31 C30 N9 -178.5(10) .
C29 N9 C30 C31 178.2(11) .
Cu4 N9 C30 C31 -5.5(12) .
C29 N9 C30 C35 0.0 .
Cu4 N9 C30 C35 176.4(7) .
C33 C34 C35 C30 4.4(17) .
C33 C34 C35 N10 -177.8(11) .
C31 C30 C35 C34 -0.1(13) .
N9 C30 C35 C34 178.2(12) .
C31 C30 C35 N10 -178.3(10) .
N9 C30 C35 N10 0.0 .
C29 N10 C35 C34 -178.2(12) .
C29 N10 C35 C30 0.0 .

loop_
_platon_squeeze_void_nr
_platon_squeeze_void_average_x
_platon_squeeze_void_average_y
_platon_squeeze_void_average_z
_platon_squeeze_void_volume
_platon_squeeze_void_count_electrons
_platon_squeeze_void_content
1 0.000 0.000 0.000 227 53 ' '
2 0.333 0.667 0.167 2314 760 ' '
3 0.000 0.000 0.500 2324 760 ' '
4 -0.333 0.333 0.833 2315 760 ' '
5 0.333 0.667 0.667 226 53 ' '
6 0.667 0.333 0.333 226 52 ' '
